data_7226194
loop_
_publ_author_name
'Zhu, Zhuangli'
'Shao, Ersha'
'Xu, Shan'
'Sun, Huaming'
'Zhang, Guofang'
'Xie, Zunyuan'
'Zhang, Wei-Qiang'
'Gao, Ziwei'

_publ_section_title
;
 Sigma-spacer Regulated Thiophenyl Triazine Conjugates: Synthesis,
 Crystal, Electronic and Luminescent Properties
;
_journal_name_full 'RSC Adv.'
_journal_paper_doi 10.1039/C6RA13795D
_journal_year 2016
_chemical_formula_moiety '2(C12 H9 N3 O S2)'
_chemical_formula_sum 'C24 H18 N6 O2 S4'
_chemical_formula_weight 550.68
_chemical_name_systematic
;
 ?
;
_space_group_crystal_system monoclinic
_space_group_IT_number 15
_space_group_name_Hall '-C 2yc'
_space_group_name_H-M_alt 'C 1 2/c 1'
_symmetry_space_group_name_Hall '-C 2yc'
_symmetry_space_group_name_H-M 'C 1 2/c 1'
_atom_sites_solution_hydrogens geom
_audit_creation_date 2015-11-03
_audit_creation_method
;
Olex2 1.2
(compiled 2015.09.30 svn.r3233 for OlexSys, GUI svn.r5103)
;
_audit_update_record
;
2015-11-07 deposited with the CCDC.
2016-08-08 downloaded from the CCDC.
;
_cell_angle_alpha 90
_cell_angle_beta 97.152(2)
_cell_angle_gamma 90
_cell_formula_units_Z 8
_cell_length_a 30.6659(15)
_cell_length_b 7.7991(4)
_cell_length_c 21.6105(11)
_cell_measurement_reflns_used 9060
_cell_measurement_temperature 293.15
_cell_measurement_theta_max 26.33
_cell_measurement_theta_min 2.70
_cell_volume 5128.3(4)
_computing_molecular_graphics 'Olex2 (Dolomanov et al., 2009)'
_computing_publication_material 'Olex2 (Dolomanov et al., 2009)'
_computing_structure_refinement 'ShelXL (Sheldrick, 2015)'
_computing_structure_solution 'ShelXT (Sheldrick, 2015)'
_diffrn_ambient_temperature 293.15
_diffrn_measured_fraction_theta_full 0.995
_diffrn_measured_fraction_theta_max 0.994
_diffrn_radiation_type MoK\a
_diffrn_radiation_wavelength 0.71073
_diffrn_reflns_av_R_equivalents 0.0466
_diffrn_reflns_av_unetI/netI 0.0200
_diffrn_reflns_Laue_measured_fraction_full 0.995
_diffrn_reflns_Laue_measured_fraction_max 0.994
_diffrn_reflns_limit_h_max 38
_diffrn_reflns_limit_h_min -35
_diffrn_reflns_limit_k_max 9
_diffrn_reflns_limit_k_min -9
_diffrn_reflns_limit_l_max 26
_diffrn_reflns_limit_l_min -26
_diffrn_reflns_number 71086
_diffrn_reflns_point_group_measured_fraction_full 0.995
_diffrn_reflns_point_group_measured_fraction_max 0.994
_diffrn_reflns_theta_full 25.242
_diffrn_reflns_theta_max 26.430
_diffrn_reflns_theta_min 2.696
_exptl_absorpt_coefficient_mu 0.405
_exptl_absorpt_correction_T_max 0.7454
_exptl_absorpt_correction_T_min 0.6915
_exptl_absorpt_correction_type multi-scan
_exptl_absorpt_process_details
;
SADABS-2014/5 (Bruker,2014/5) was used for absorption correction.
wR2(int) was 0.1201 before and 0.0589 after correction.
The Ratio of minimum to maximum transmission is 0.9277.
The \l/2 correction factor is 0.00150.
;
_exptl_crystal_colour colourless
_exptl_crystal_colour_primary colourless
_exptl_crystal_density_diffrn 1.426
_exptl_crystal_description block
_exptl_crystal_F_000 2272
_exptl_crystal_size_max 0.5
_exptl_crystal_size_mid 0.4
_exptl_crystal_size_min 0.3
_refine_diff_density_max 0.218
_refine_diff_density_min -0.296
_refine_diff_density_rms 0.034
_refine_ls_extinction_coef 0.0021(4)
_refine_ls_extinction_expression Fc^*^=kFc[1+0.001xFc^2^\l^3^/sin(2\q)]^-1/4^
_refine_ls_extinction_method SHELXL
_refine_ls_goodness_of_fit_ref 1.077
_refine_ls_hydrogen_treatment constr
_refine_ls_matrix_type full
_refine_ls_number_parameters 385
_refine_ls_number_reflns 5237
_refine_ls_number_restraints 0
_refine_ls_restrained_S_all 1.077
_refine_ls_R_factor_all 0.0601
_refine_ls_R_factor_gt 0.0422
_refine_ls_shift/su_max 0.001
_refine_ls_shift/su_mean 0.000
_refine_ls_structure_factor_coef Fsqd
_refine_ls_weighting_details
;
 w=1/[\s^2^(Fo^2^)+(0.0495P)^2^+3.2453P]
 where P=(Fo^2^+2Fc^2^)/3
;
_refine_ls_weighting_scheme calc
_refine_ls_wR_factor_gt 0.1024
_refine_ls_wR_factor_ref 0.1126
_reflns_Friedel_coverage 0.000
_reflns_number_gt 4115
_reflns_number_total 5237
_reflns_threshold_expression 'I > 2\s(I)'
_cod_data_source_file c6ra13795d2.cif
_cod_data_source_block z
_cod_database_code 7226194
_shelxl_version_number 2013-2
_shelx_space_group_comment
;
The symmetry employed for this shelxl refinement is uniquely defined
by the following loop, which should always be used as a source of
symmetry information in preference to the above space-group names.
They are only intended as comments.
;
_olex2_refinement_description
;
1. Fixed Uiso
 At 1.2 times of:
  All C(H) groups, All C(H,H) groups
 At 1.5 times of:
  All C(H,H,H) groups
2. Others
 Sof(H00F)=Sof(H01A)=Sof(S0)=Sof(C0)=Sof(H0)=1-FVAR(1)
 Sof(S004)=Sof(C006)=Sof(H006)=Sof(H00Z)=Sof(H010)=FVAR(1)
 Sof(H00A)=Sof(H00B)=Sof(S0AB)=Sof(CA)=Sof(HA)=1-FVAR(2)
 Sof(S0AA)=Sof(C)=Sof(H)=Sof(H00Q)=Sof(H00U)=FVAR(2)
 Sof(H00G)=Sof(H00H)=Sof(SA)=Sof(C1)=Sof(H1)=1-FVAR(3)
 Sof(S)=Sof(C007)=Sof(H007)=Sof(H00S)=Sof(H00T)=FVAR(3)
3.a Aromatic/amide H refined with riding coordinates:
 C(H), C006(H006), C007(H007), C00O(H00O), C00Q(H00Q), C00Q(H00A), C00R(H00R),
 C00S(H00S), C00S(H00G), C00T(H00T), C00T(H00H), C00U(H00U), C00U(H00B),
 C00V(H00V), C00Z(H00Z), C00Z(H00F), C010(H010), C010(H01A), C0(H0), CA(HA),
 C1(H1)
3.b Idealised Me refined as rotating group:
 C00X(H00I,H00J,H00K), C00Y(H00C,H00D,H00E)
;
_olex2_submission_special_instructions 'No special instructions were received'

loop_
_space_group_symop_operation_xyz
'x, y, z'
'-x, y, -z+1/2'
'x+1/2, y+1/2, z'
'-x+1/2, y+1/2, -z+1/2'
'-x, -y, -z'
'x, -y, z-1/2'
'-x+1/2, -y+1/2, -z'
'x+1/2, -y+1/2, z-1/2'

loop_
_atom_site_label
_atom_site_type_symbol
_atom_site_fract_x
_atom_site_fract_y
_atom_site_fract_z
_atom_site_U_iso_or_equiv
_atom_site_adp_type
_atom_site_occupancy
_atom_site_site_symmetry_order
_atom_site_calc_flag
_atom_site_refinement_flags_posn
_atom_site_refinement_flags_occupancy
_atom_site_disorder_assembly
_atom_site_disorder_group
S001 S 0.45633(2) 0.37703(7) 0.56436(3) 0.06111(18) Uani 1 1 d . . . .
S S 0.27688(10) 0.7196(4) 0.75603(12) 0.0632(5) Uani 0.669(3) 1 d . P A 1
S0AA S 0.63637(9) 0.3478(4) 0.58893(10) 0.0616(5) Uani 0.606(4) 1 d . P B 1
S004 S 0.66081(12) -0.0681(6) 0.3235(2) 0.0666(8) Uani 0.461(3) 1 d . P C 1
C C 0.6939(4) 0.1967(17) 0.5343(6) 0.075(4) Uani 0.606(4) 1 d . P B 1
H H 0.7076 0.1366 0.5049 0.090 Uiso 0.606(4) 1 calc R P B 1
C006 C 0.5785(5) -0.090(3) 0.2830(7) 0.072(4) Uani 0.461(3) 1 d . P C 1
H006 H 0.5480 -0.0843 0.2805 0.087 Uiso 0.461(3) 1 calc R P C 1
C007 C 0.3648(4) 0.7358(13) 0.8019(4) 0.0395(19) Uani 0.669(3) 1 d . P A 1
H007 H 0.3952 0.7270 0.8073 0.047 Uiso 0.669(3) 1 calc R P A 1
O008 O 0.29266(4) 0.4054(2) 0.55780(7) 0.0668(4) Uani 1 1 d . . . .
O009 O 0.50207(5) 0.1648(2) 0.45491(8) 0.0728(4) Uani 1 1 d . . . .
N00A N 0.38556(5) 0.57465(19) 0.68909(7) 0.0457(4) Uani 1 1 d . . . .
N00B N 0.36582(5) 0.44127(19) 0.59039(7) 0.0471(4) Uani 1 1 d . . . .
N00C N 0.31027(5) 0.5357(2) 0.64960(7) 0.0523(4) Uani 1 1 d . . . .
N00D N 0.57280(5) 0.1939(2) 0.49071(8) 0.0557(4) Uani 1 1 d . . . .
N00E N 0.62712(5) 0.0926(2) 0.43043(7) 0.0536(4) Uani 1 1 d . . . .
N00F N 0.55150(6) 0.0665(2) 0.39173(8) 0.0575(4) Uani 1 1 d . . . .
C00G C 0.39507(5) 0.4986(2) 0.63658(8) 0.0424(4) Uani 1 1 d . . . .
C00H C 0.34244(6) 0.5898(2) 0.69227(8) 0.0457(4) Uani 1 1 d . . . .
C00I C 0.44131(6) 0.4766(2) 0.62924(8) 0.0457(4) Uani 1 1 d . . . .
C00J C 0.61425(6) 0.1673(2) 0.48095(8) 0.0489(4) Uani 1 1 d . . . .
C00K C 0.32453(6) 0.4623(2) 0.60027(9) 0.0491(4) Uani 1 1 d . . . .
C00L C 0.64861(7) 0.2241(2) 0.52902(8) 0.0512(5) Uani 1 1 d . . . .
C00M C 0.54341(7) 0.1392(3) 0.44436(10) 0.0564(5) Uani 1 1 d . . . .
C00N C 0.32988(6) 0.6737(2) 0.74803(9) 0.0500(5) Uani 1 1 d . . . .
C00O C 0.47714(6) 0.5241(3) 0.67068(10) 0.0589(5) Uani 1 1 d . . . .
H00O H 0.4756 0.5793 0.7085 0.071 Uiso 1 1 calc R . . .
C00P C 0.59435(7) 0.0458(2) 0.38758(9) 0.0523(5) Uani 1 1 d . . . .
C00Q C 0.68807(8) 0.3539(3) 0.61930(10) 0.0708(6) Uani 1 1 d . . . .
H00Q H 0.6968 0.4132 0.6561 0.085 Uiso 0.606(4) 1 calc R P B 1
H00A H 0.6936 0.4199 0.6552 0.085 Uiso 0.394(4) 1 calc R P B 2
C00R C 0.51022(7) 0.3983(3) 0.59148(12) 0.0687(6) Uani 1 1 d . . . .
H00R H 0.5329 0.3599 0.5702 0.082 Uiso 1 1 calc R . . .
C00S C 0.28971(9) 0.8121(4) 0.82291(13) 0.0825(8) Uani 1 1 d . . . .
H00S H 0.2685 0.8586 0.8453 0.099 Uiso 0.669(3) 1 calc R P A 1
H00G H 0.2668 0.8590 0.8417 0.099 Uiso 0.331(3) 1 calc R P A 2
C00T C 0.33244(9) 0.8176(3) 0.84394(11) 0.0737(6) Uani 1 1 d . . . .
H00T H 0.3426 0.8681 0.8820 0.088 Uiso 0.669(3) 1 calc R P A 1
H00H H 0.3436 0.8708 0.8811 0.088 Uiso 0.331(3) 1 calc R P A 2
C00U C 0.71721(8) 0.2704(3) 0.58924(11) 0.0717(6) Uani 1 1 d . . . .
H00U H 0.7472 0.2619 0.6019 0.086 Uiso 0.606(4) 1 calc R P B 1
H00B H 0.7470 0.2731 0.6042 0.086 Uiso 0.394(4) 1 calc R P B 2
C00V C 0.51663(7) 0.4767(3) 0.64730(12) 0.0722(6) Uani 1 1 d . . . .
H00V H 0.5444 0.4979 0.6686 0.087 Uiso 1 1 calc R . . .
C00W C 0.60607(8) -0.0349(2) 0.33102(10) 0.0585(5) Uani 1 1 d . . . .
C00X C 0.30607(8) 0.3200(4) 0.50420(11) 0.0789(7) Uani 1 1 d . . . .
H00I H 0.2807 0.2957 0.4748 0.118 Uiso 1 1 calc GR . . .
H00J H 0.3207 0.2147 0.5170 0.118 Uiso 1 1 calc GR . . .
H00K H 0.3258 0.3927 0.4850 0.118 Uiso 1 1 calc GR . . .
C00Y C 0.46772(8) 0.1040(4) 0.40870(14) 0.0879(8) Uani 1 1 d . . . .
H00C H 0.4721 0.1491 0.3686 0.132 Uiso 1 1 calc GR . . .
H00D H 0.4398 0.1414 0.4193 0.132 Uiso 1 1 calc GR . . .
H00E H 0.4684 -0.0190 0.4074 0.132 Uiso 1 1 calc GR . . .
C00Z C 0.64581(11) -0.1560(3) 0.25495(12) 0.0846(8) Uani 1 1 d . . . .
H00Z H 0.6671 -0.1991 0.2320 0.102 Uiso 0.461(3) 1 calc R P C 1
H00F H 0.6702 -0.1909 0.2366 0.102 Uiso 0.539(3) 1 calc R P C 2
C010 C 0.60376(12) -0.1660(3) 0.23202(13) 0.0909(8) Uani 1 1 d . . . .
H010 H 0.5920 -0.2094 0.1934 0.109 Uiso 0.461(3) 1 calc R P C 1
H01A H 0.5958 -0.2175 0.1935 0.109 Uiso 0.539(3) 1 calc R P C 2
S0 S 0.56565(16) -0.0883(8) 0.2712(2) 0.0839(10) Uani 0.539(3) 1 d . P C 2
C0 C 0.6447(3) -0.0768(19) 0.3161(7) 0.070(3) Uani 0.539(3) 1 d . P C 2
H0 H 0.6703 -0.0570 0.3430 0.084 Uiso 0.539(3) 1 calc R P C 2
S0AB S 0.69986(16) 0.1638(8) 0.5259(3) 0.0634(9) Uani 0.394(4) 1 d . P B 2
CA C 0.6467(5) 0.319(2) 0.5839(7) 0.082(6) Uani 0.394(4) 1 d . P B 2
HA H 0.6203 0.3561 0.5962 0.099 Uiso 0.394(4) 1 calc R P B 2
SA S 0.3609(3) 0.7294(12) 0.8016(4) 0.086(3) Uani 0.331(3) 1 d . P A 2
C1 C 0.2863(6) 0.717(3) 0.7639(10) 0.075(7) Uani 0.331(3) 1 d . P A 2
H1 H 0.2600 0.6875 0.7399 0.091 Uiso 0.331(3) 1 calc R P A 2

loop_
_atom_site_aniso_label
_atom_site_aniso_U_11
_atom_site_aniso_U_22
_atom_site_aniso_U_33
_atom_site_aniso_U_23
_atom_site_aniso_U_13
_atom_site_aniso_U_12
S001 0.0545(3) 0.0614(3) 0.0710(4) -0.0032(3) 0.0221(2) 0.0060(2)
S 0.0415(10) 0.0891(9) 0.0605(8) 0.0008(7) 0.0127(9) 0.0155(6)
S0AA 0.0592(11) 0.0800(10) 0.0476(6) -0.0039(6) 0.0146(6) 0.0061(9)
S004 0.083(2) 0.0569(10) 0.0645(14) 0.0041(8) 0.0263(14) 0.0099(12)
C 0.092(8) 0.072(6) 0.065(5) -0.001(4) 0.022(4) 0.011(4)
C006 0.101(11) 0.060(4) 0.063(8) -0.020(5) 0.036(8) -0.012(7)
C007 0.043(3) 0.042(3) 0.034(4) -0.009(3) 0.005(3) 0.002(2)
O008 0.0436(7) 0.0921(11) 0.0640(9) -0.0037(8) 0.0044(6) -0.0085(7)
O009 0.0533(9) 0.0845(11) 0.0819(10) 0.0060(9) 0.0131(7) 0.0054(8)
N00A 0.0396(8) 0.0500(8) 0.0488(8) 0.0068(7) 0.0110(6) 0.0061(6)
N00B 0.0400(8) 0.0512(8) 0.0513(8) 0.0067(7) 0.0099(6) 0.0018(7)
N00C 0.0389(8) 0.0645(10) 0.0550(9) 0.0071(8) 0.0112(7) 0.0056(7)
N00D 0.0564(10) 0.0577(10) 0.0547(9) 0.0061(8) 0.0143(8) 0.0064(8)
N00E 0.0625(10) 0.0505(9) 0.0496(9) 0.0025(7) 0.0135(8) 0.0041(7)
N00F 0.0639(11) 0.0489(9) 0.0598(10) 0.0062(8) 0.0081(8) -0.0024(8)
C00G 0.0387(9) 0.0398(9) 0.0497(10) 0.0123(7) 0.0094(7) 0.0038(7)
C00H 0.0410(9) 0.0457(10) 0.0518(10) 0.0131(8) 0.0118(8) 0.0083(7)
C00I 0.0406(9) 0.0459(10) 0.0526(10) 0.0100(8) 0.0131(8) 0.0049(7)
C00J 0.0571(11) 0.0446(10) 0.0468(10) 0.0101(8) 0.0133(8) 0.0049(8)
C00K 0.0403(9) 0.0543(11) 0.0529(10) 0.0102(9) 0.0063(8) -0.0008(8)
C00L 0.0582(12) 0.0527(11) 0.0447(10) 0.0079(8) 0.0142(8) 0.0083(9)
C00M 0.0556(11) 0.0508(11) 0.0640(12) 0.0108(9) 0.0124(10) 0.0035(9)
C00N 0.0451(10) 0.0525(11) 0.0548(11) 0.0104(9) 0.0153(9) 0.0094(8)
C00O 0.0373(10) 0.0703(13) 0.0697(12) 0.0037(10) 0.0095(9) 0.0078(9)
C00P 0.0661(12) 0.0396(9) 0.0520(10) 0.0085(8) 0.0105(9) -0.0013(9)
C00Q 0.0830(17) 0.0785(15) 0.0505(12) 0.0019(11) 0.0062(11) 0.0064(13)
C00R 0.0483(12) 0.0680(14) 0.0948(17) 0.0050(13) 0.0293(11) 0.0118(10)
C00S 0.0789(17) 0.0863(17) 0.0907(19) 0.0132(15) 0.0440(15) 0.0258(14)
C00T 0.0897(18) 0.0739(15) 0.0606(13) -0.0080(11) 0.0221(12) 0.0055(13)
C00U 0.0643(13) 0.0800(16) 0.0683(14) 0.0061(12) -0.0021(11) 0.0099(12)
C00V 0.0384(11) 0.0849(16) 0.0932(17) 0.0037(14) 0.0081(11) 0.0058(10)
C00W 0.0815(15) 0.0410(10) 0.0543(12) 0.0024(9) 0.0136(11) -0.0042(10)
C00X 0.0676(14) 0.1033(19) 0.0656(14) -0.0133(13) 0.0083(11) -0.0222(13)
C00Y 0.0578(14) 0.099(2) 0.105(2) 0.0112(16) 0.0015(13) -0.0084(13)
C00Z 0.122(2) 0.0614(15) 0.0755(16) -0.0059(12) 0.0342(16) -0.0003(15)
C010 0.130(3) 0.0733(17) 0.0735(16) -0.0178(13) 0.0290(17) -0.0192(17)
S0 0.102(2) 0.0819(13) 0.0666(13) -0.0107(10) 0.0043(11) -0.0230(13)
C0 0.093(8) 0.066(4) 0.054(4) 0.006(3) 0.016(5) 0.006(5)
S0AB 0.0507(10) 0.078(2) 0.0614(15) -0.0063(13) 0.0055(11) 0.0093(12)
CA 0.071(8) 0.089(8) 0.093(9) 0.025(6) 0.038(5) 0.033(5)
SA 0.088(4) 0.091(4) 0.082(4) 0.000(3) 0.026(3) -0.006(3)
C1 0.050(11) 0.090(9) 0.079(9) 0.037(7) -0.019(5) -0.010(7)

loop_
_atom_type_symbol
_atom_type_description
_atom_type_scat_dispersion_real
_atom_type_scat_dispersion_imag
_atom_type_scat_source
C C 0.0033 0.0016 'International Tables Vol C Tables 4.2.6.8 and 6.1.1.4'
H H 0.0000 0.0000 'International Tables Vol C Tables 4.2.6.8 and 6.1.1.4'
N N 0.0061 0.0033 'International Tables Vol C Tables 4.2.6.8 and 6.1.1.4'
O O 0.0106 0.0060 'International Tables Vol C Tables 4.2.6.8 and 6.1.1.4'
S S 0.1246 0.1234 'International Tables Vol C Tables 4.2.6.8 and 6.1.1.4'

loop_
_geom_angle_atom_site_label_1
_geom_angle_atom_site_label_2
_geom_angle_atom_site_label_3
_geom_angle
C00R S001 C00I 91.30(10)
C00S S C00N 93.20(19)
C00Q S0AA C00L 91.56(17)
C00Z S004 C00W 88.9(2)
C00L C H 123.4
C00L C C00U 113.3(8)
C00U C H 123.4
C00W C006 H006 124.6
C00W C006 C010 110.7(11)
C010 C006 H006 124.6
C00N C007 H007 131.1
C00N C007 C00T 97.8(6)
C00T C007 H007 131.1
C00K O008 C00X 116.77(16)
C00M O009 C00Y 117.55(19)
C00H N00A C00G 113.69(15)
C00K N00B C00G 114.00(16)
C00K N00C C00H 113.67(15)
C00J N00D C00M 113.66(17)
C00P N00E C00J 114.39(17)
C00M N00F C00P 113.62(17)
N00A C00G C00I 117.40(16)
N00B C00G N00A 125.70(15)
N00B C00G C00I 116.89(16)
N00A C00H C00N 116.40(16)
N00C C00H N00A 126.03(17)
N00C C00H C00N 117.57(15)
C00G C00I S001 120.43(14)
C00O C00I S001 112.29(13)
C00O C00I C00G 127.26(17)
N00D C00J N00E 125.56(18)
N00D C00J C00L 117.44(17)
N00E C00J C00L 117.00(17)
O008 C00K N00C 114.17(16)
N00B C00K O008 118.94(17)
N00B C00K N00C 126.89(17)
C C00L S0AA 109.7(5)
C C00L C00J 129.6(5)
C00J C00L S0AA 120.66(16)
C00J C00L S0AB 119.6(2)
CA C00L C00J 131.4(6)
CA C00L S0AB 108.9(6)
O009 C00M N00D 113.15(18)
N00F C00M O009 119.78(19)
N00F C00M N00D 127.07(19)
C007 C00N S 115.9(4)
C00H C00N S 122.18(17)
C00H C00N C007 121.9(4)
C00H C00N SA 124.7(4)
C1 C00N C00H 129.6(9)
C1 C00N SA 105.6(9)
C00I C00O H00O 124.9
C00I C00O C00V 110.2(2)
C00V C00O H00O 124.9
N00E C00P N00F 125.69(18)
N00E C00P C00W 117.27(19)
N00F C00P C00W 117.04(19)
S0AA C00Q H00Q 121.2
C00U C00Q S0AA 117.6(2)
C00U C00Q H00Q 121.2
C00U C00Q H00A 127.8
C00U C00Q CA 104.5(5)
CA C00Q H00A 127.8
S001 C00R H00R 123.8
C00V C00R S001 112.49(16)
C00V C00R H00R 123.8
S C00S H00S 122.0
C00T C00S S 116.0(2)
C00T C00S H00S 122.0
C00T C00S H00G 127.1
C00T C00S C1 105.8(8)
C1 C00S H00G 127.1
C007 C00T H00T 121.4
C00S C00T C007 117.2(4)
C00S C00T H00T 121.4
C00S C00T H00H 123.3
C00S C00T SA 113.4(4)
SA C00T H00H 123.3
C C00U H00U 126.1
C00Q C00U C 107.8(5)
C00Q C00U H00U 126.1
C00Q C00U H00B 120.4
C00Q C00U S0AB 119.2(3)
S0AB C00U H00B 120.4
C00O C00V H00V 123.1
C00R C00V C00O 113.7(2)
C00R C00V H00V 123.1
C006 C00W S004 114.3(8)
C006 C00W C00P 126.5(7)
C00P C00W S004 119.2(2)
C00P C00W S0 120.2(3)
C0 C00W C00P 129.8(6)
C0 C00W S0 110.0(6)
O008 C00X H00I 109.5
O008 C00X H00J 109.5
O008 C00X H00K 109.5
H00I C00X H00J 109.5
H00I C00X H00K 109.5
H00J C00X H00K 109.5
O009 C00Y H00C 109.5
O009 C00Y H00D 109.5
O009 C00Y H00E 109.5
H00C C00Y H00D 109.5
H00C C00Y H00E 109.5
H00D C00Y H00E 109.5
S004 C00Z H00Z 119.6
C010 C00Z S004 120.8(3)
C010 C00Z H00Z 119.6
C010 C00Z H00F 128.3
C010 C00Z C0 103.4(4)
C0 C00Z H00F 128.3
C006 C010 H010 127.4
C00Z C010 C006 105.2(6)
C00Z C010 H010 127.4
C00Z C010 H01A 119.8
C00Z C010 S0 120.5(3)
S0 C010 H01A 119.8
C010 S0 C00W 89.1(3)
C00W C0 C00Z 117.0(7)
C00W C0 H0 121.5
C00Z C0 H0 121.5
C00U S0AB C00L 91.9(3)
C00L CA C00Q 115.3(8)
C00L CA HA 122.4
C00Q CA HA 122.4
C00N SA C00T 104.2(5)
C00N C1 C00S 110.6(14)
C00N C1 H1 124.7
C00S C1 H1 124.7

loop_
_geom_bond_atom_site_label_1
_geom_bond_atom_site_label_2
_geom_bond_distance
S001 C00I 1.7153(18)
S001 C00R 1.691(2)
S C00N 1.694(3)
S C00S 1.619(4)
S0AA C00L 1.694(3)
S0AA C00Q 1.639(3)
S004 C00W 1.726(4)
S004 C00Z 1.646(5)
C H 0.9300
C C00L 1.397(12)
C C00U 1.428(12)
C006 H006 0.9300
C006 C00W 1.327(14)
C006 C010 1.543(17)
C007 H007 0.9300
C007 C00N 1.557(10)
C007 C00T 1.562(10)
O008 C00K 1.331(2)
O008 C00X 1.440(3)
O009 C00M 1.331(2)
O009 C00Y 1.439(3)
N00A C00G 1.344(2)
N00A C00H 1.338(2)
N00B C00G 1.333(2)
N00B C00K 1.320(2)
N00C C00H 1.332(2)
N00C C00K 1.331(2)
N00D C00J 1.330(2)
N00D C00M 1.332(3)
N00E C00J 1.339(2)
N00E C00P 1.330(2)
N00F C00M 1.322(3)
N00F C00P 1.338(3)
C00G C00I 1.457(2)
C00H C00N 1.465(3)
C00I C00O 1.379(3)
C00J C00L 1.454(3)
C00L S0AB 1.650(5)
C00L CA 1.404(14)
C00N SA 1.470(9)
C00N C1 1.459(19)
C00O H00O 0.9300
C00O C00V 1.418(3)
C00P C00W 1.459(3)
C00Q H00Q 0.9300
C00Q H00A 0.9300
C00Q C00U 1.337(3)
C00Q CA 1.424(16)
C00R H00R 0.9300
C00R C00V 1.345(3)
C00S H00S 0.9300
C00S H00G 0.9300
C00S C00T 1.333(4)
C00S C1 1.47(2)
C00T H00T 0.9300
C00T H00H 0.9300
C00T SA 1.507(9)
C00U H00U 0.9300
C00U H00B 0.9300
C00U S0AB 1.632(6)
C00V H00V 0.9300
C00W S0 1.727(4)
C00W C0 1.307(12)
C00X H00I 0.9600
C00X H00J 0.9600
C00X H00K 0.9600
C00Y H00C 0.9600
C00Y H00D 0.9600
C00Y H00E 0.9600
C00Z H00Z 0.9300
C00Z H00F 0.9300
C00Z C010 1.325(4)
C00Z C0 1.462(14)
C010 H010 0.9300
C010 H01A 0.9300
C010 S0 1.642(6)
C0 H0 0.9300
CA HA 0.9300
C1 H1 0.9300

loop_
_geom_torsion_atom_site_label_1
_geom_torsion_atom_site_label_2
_geom_torsion_atom_site_label_3
_geom_torsion_atom_site_label_4
_geom_torsion
S001 C00I C00O C00V 0.1(2)
S001 C00R C00V C00O -0.2(3)
S C00N SA C00T -2.7(7)
S C00N C1 C00S -159(8)
S C00S C00T C007 0.3(5)
S C00S C00T SA -2.1(5)
S C00S C1 C00N 164(6)
S0AA C00L S0AB C00U -1.8(4)
S0AA C00L CA C00Q -163(5)
S0AA C00Q C00U C 1.4(7)
S0AA C00Q C00U S0AB -1.7(4)
S0AA C00Q CA C00L 166(5)
S004 C00W S0 C010 3.6(4)
S004 C00W C0 C00Z -169(5)
S004 C00Z C010 C006 -2.3(9)
S004 C00Z C010 S0 0.9(5)
S004 C00Z C0 C00W 173(3)
C C00L S0AB C00U 15(4)
C C00L CA C00Q 2.3(14)
C C00U S0AB C00L -13(4)
C006 C00W S0 C010 -24(9)
C006 C00W C0 C00Z 3.1(15)
C006 C010 S0 C00W 9(4)
C007 C00N SA C00T 139(11)
C007 C00N C1 C00S 3.3(15)
C007 C00T SA C00N -148(10)
N00A C00G C00I S001 178.73(12)
N00A C00G C00I C00O 0.6(3)
N00A C00H C00N S 174.09(18)
N00A C00H C00N C007 -2.3(5)
N00A C00H C00N SA -4.8(5)
N00A C00H C00N C1 176.7(11)
N00B C00G C00I S001 -1.3(2)
N00B C00G C00I C00O -179.47(18)
N00C C00H C00N S -5.9(3)
N00C C00H C00N C007 177.8(5)
N00C C00H C00N SA 175.2(5)
N00C C00H C00N C1 -3.2(11)
N00D C00J C00L S0AA -9.8(3)
N00D C00J C00L C 172.4(8)
N00D C00J C00L S0AB 168.9(3)
N00D C00J C00L CA -6.5(10)
N00E C00J C00L S0AA 170.06(18)
N00E C00J C00L C -7.7(8)
N00E C00J C00L S0AB -11.3(3)
N00E C00J C00L CA 173.4(10)
N00E C00P C00W S004 1.1(3)
N00E C00P C00W C006 -179.9(12)
N00E C00P C00W S0 -176.3(3)
N00E C00P C00W C0 3.3(9)
N00F C00P C00W S004 -179.0(2)
N00F C00P C00W C006 0.0(12)
N00F C00P C00W S0 3.6(3)
N00F C00P C00W C0 -176.8(8)
C00G N00A C00H N00C 0.8(3)
C00G N00A C00H C00N -179.22(15)
C00G N00B C00K O008 -178.24(16)
C00G N00B C00K N00C 1.5(3)
C00G C00I C00O C00V 178.44(18)
C00H N00A C00G N00B 0.1(2)
C00H N00A C00G C00I -179.91(15)
C00H N00C C00K O008 178.99(16)
C00H N00C C00K N00B -0.7(3)
C00H C00N SA C00T 176.3(3)
C00H C00N C1 C00S -175.8(5)
C00I S001 C00R C00V 0.20(19)
C00I C00O C00V C00R 0.0(3)
C00J N00D C00M O009 179.29(16)
C00J N00D C00M N00F -1.0(3)
C00J N00E C00P N00F -0.5(3)
C00J N00E C00P C00W 179.45(15)
C00J C00L S0AB C00U 179.49(19)
C00J C00L CA C00Q -178.6(5)
C00K N00B C00G N00A -1.1(2)
C00K N00B C00G C00I 178.91(15)
C00K N00C C00H N00A -0.5(3)
C00K N00C C00H C00N 179.48(16)
C00L S0AA C00Q C00U 0.3(3)
C00L S0AA C00Q CA -11(3)
C00L C C00U C00Q -2.9(11)
C00L C C00U S0AB 164(5)
C00M N00D C00J N00E -0.3(3)
C00M N00D C00J C00L 179.60(16)
C00M N00F C00P N00E -0.6(3)
C00M N00F C00P C00W 179.51(16)
C00N S C00S C00T 0.4(3)
C00N S C00S C1 -13(5)
C00N C007 C00T C00S -0.8(7)
C00N C007 C00T SA 30(9)
C00P N00E C00J N00D 0.9(3)
C00P N00E C00J C00L -178.95(16)
C00P N00F C00M O009 -178.93(17)
C00P N00F C00M N00D 1.4(3)
C00P C00W S0 C010 -179.1(2)
C00P C00W C0 C00Z -179.6(5)
C00Q S0AA C00L C -2.0(7)
C00Q S0AA C00L C00J 179.79(17)
C00Q S0AA C00L S0AB 1.1(3)
C00Q S0AA C00L CA 13(4)
C00Q C00U S0AB C00L 2.0(4)
C00R S001 C00I C00G -178.63(15)
C00R S001 C00I C00O -0.20(16)
C00S S C00N C007 -0.9(5)
C00S S C00N C00H -177.47(18)
C00S S C00N SA 1.5(5)
C00S S C00N C1 18(7)
C00S C00T SA C00N 2.9(7)
C00T C007 C00N S 1.1(7)
C00T C007 C00N C00H 177.6(3)
C00T C007 C00N SA -38(11)
C00T C007 C00N C1 -1.6(11)
C00T C00S C1 C00N -3.7(14)
C00U C C00L S0AA 3.2(12)
C00U C C00L C00J -178.8(5)
C00U C C00L S0AB -161(6)
C00U C C00L CA 0.3(13)
C00U C00Q CA C00L -4.2(14)
C00W S004 C00Z C010 1.3(3)
C00W S004 C00Z C0 -5(2)
C00W C006 C010 C00Z 2.4(16)
C00W C006 C010 S0 -167(5)
C00X O008 C00K N00B 1.5(3)
C00X O008 C00K N00C -178.20(19)
C00Y O009 C00M N00D -177.60(18)
C00Y O009 C00M N00F 2.7(3)
C00Z S004 C00W C006 0.3(11)
C00Z S004 C00W C00P 179.45(18)
C00Z S004 C00W S0 -3.2(4)
C00Z S004 C00W C0 8(4)
C00Z C010 S0 C00W -2.5(4)
C010 C006 C00W S004 -1.6(17)
C010 C006 C00W C00P 179.4(6)
C010 C006 C00W S0 153(10)
C010 C006 C00W C0 -3.2(16)
C010 C00Z C0 C00W -1.6(12)
S0 C00W C0 C00Z 0.0(12)
C0 C00W S0 C010 1.3(8)
C0 C00Z C010 C006 -0.5(11)
C0 C00Z C010 S0 2.8(7)
S0AB C00L CA C00Q 5.7(14)
CA C00L S0AB C00U -4.2(8)
CA C00Q C00U C 4.0(10)
CA C00Q C00U S0AB 0.8(8)
SA C00N C1 C00S 5.5(15)
C1 C00N SA C00T -4.9(10)
C1 C00S C00T C007 2.8(10)
C1 C00S C00T SA 0.4(10)
